data_2010831
loop_
_publ_author_name
'Puliti, Raffaella'
'Mattia, Carlo Andrea'

_publ_section_title
;
 Ammonium <i>N</i>-acetyl-<small>L</small>-threoninate and
 methylammonium <i>N</i>-acetyl-<small>L</small>-threoninate
;
_journal_issue 4
_journal_name_full 'Acta Crystallographica Section C'
_journal_page_first 496
_journal_page_last 499
_journal_paper_doi 10.1107/S0108270100001268
_journal_volume 56
_journal_year 2000
_chemical_formula_moiety 'N H4 + , C6 H10 N O4 - '
_chemical_formula_sum 'C6 H14 N2 O4'
_chemical_formula_weight 178.19
_chemical_name_systematic
;
N-acetyl-L-threoninate ammonium
;
_space_group_IT_number 19
_symmetry_cell_setting orthorhombic
_symmetry_space_group_name_Hall 'P 2ac 2ab'
_symmetry_space_group_name_H-M 'P 21 21 21'
_cell_angle_alpha 90
_cell_angle_beta 90
_cell_angle_gamma 90
_cell_formula_units_Z 4
_cell_length_a 7.0250(10)
_cell_length_b 8.0689(4)
_cell_length_c 16.754(2)
_cell_measurement_reflns_used 25
_cell_measurement_temperature 293
_cell_measurement_theta_max 32
_cell_measurement_theta_min 29
_cell_volume 949.68(18)
_diffrn_ambient_temperature 293
_diffrn_measurement_device 'Enraf-Nonius CAD-4'
_diffrn_measurement_method '\w-2\q scans as suggested by peak-shape analysis'
_diffrn_radiation_monochromator graphite
_diffrn_radiation_source monochromated
_diffrn_radiation_type CuK\a
_diffrn_radiation_wavelength 1.54056
_diffrn_reflns_av_R_equivalents .036
_diffrn_reflns_limit_h_max 8
_diffrn_reflns_limit_h_min -2
_diffrn_reflns_limit_k_max 10
_diffrn_reflns_limit_k_min -2
_diffrn_reflns_limit_l_max 21
_diffrn_reflns_limit_l_min -2
_diffrn_reflns_number 1478
_diffrn_reflns_theta_max 75.5
_diffrn_standards_decay_% 3
_diffrn_standards_interval_time 120
_diffrn_standards_number 4
_exptl_absorpt_coefficient_mu .8889
_exptl_absorpt_correction_type none
_exptl_crystal_colour colourless
_exptl_crystal_density_diffrn 1.2462
_exptl_crystal_density_meas ?
_exptl_crystal_description prism
_exptl_crystal_F_000 384.0
_exptl_crystal_size_max .34
_exptl_crystal_size_mid .23
_exptl_crystal_size_min .21
_refine_diff_density_max .18
_refine_diff_density_min -.15
_refine_ls_abs_structure_details 'Rogers (1981)'
_refine_ls_abs_structure_Rogers .927(4)
_refine_ls_extinction_coef '3.23(4) x 10^-5^'
_refine_ls_extinction_method 'Stout & Jensen (1968)'
_refine_ls_goodness_of_fit_ref .964
_refine_ls_hydrogen_treatment noref
_refine_ls_matrix_type full
_refine_ls_number_parameters 111
_refine_ls_number_reflns 1154
_refine_ls_R_factor_all .0362
_refine_ls_R_factor_gt .0358
_refine_ls_shift/su_max .003
_refine_ls_structure_factor_coef F
_refine_ls_weighting_details 'w = 1/[\s^2^(F~o~)+(0.02F~o~)^2^+4] (Killean & Lawrence, 1969)'
_refine_ls_weighting_scheme calc
_refine_ls_wR_factor_ref .0435
_reflns_number_gt 1154
_reflns_number_total 1165
_reflns_threshold_expression I>2\s(I)
_cod_data_source_file na1450.cif
_cod_data_source_block I
_cod_depositor_comments
;
 Changing the _atom_site_occupancy data item value from '.' to '1'
 for all fully occupied atom sites.

 Antanas Vaitkus,
 2017-02-10

The following automatic conversions were performed:

'_exptl_crystal_density_meas' value 'not measured' was changed to '?'
- the value is perceived as not measured.

Automatic conversion script
Id: cif_fix_values 3008 2015-01-20 13:52:24Z robertas 

The following automatic conversions were performed:

'_refine_ls_weighting_scheme' value '
1/[\s^2^(F~o~)+(0.02F~o~)^2^+4] (Killean & Lawrence, 1969)' was
changed to 'calc'. New tag '_refine_ls_weighting_details' was
created. The value of the new tag was set to 'w =
1/[\s^2^(F~o~)+(0.02F~o~)^2^+4] (Killean & Lawrence, 1969)'.

Automatic conversion script
Id: cif_fix_values 3143 2015-03-26 13:38:13Z robertas 
;
_cod_original_cell_volume 949.7(2)
_cod_original_formula_sum 'N H4 , C6 H10 N O4 '
_cod_database_code 2010831

loop_
_symmetry_equiv_pos_as_xyz
x,y,z
-x+1/2,-y,z+1/2
x+1/2,-y+1/2,-z
-x,y+1/2,-z+1/2

loop_
_atom_site_aniso_label
_atom_site_aniso_U_11
_atom_site_aniso_U_22
_atom_site_aniso_U_33
_atom_site_aniso_U_12
_atom_site_aniso_U_13
_atom_site_aniso_U_23
O1 .0370(7) .0582(8) .0800(10) -.0072(7) .0098(8) -.0239(8)
O2 .0307(6) .0505(8) .0805(10) .0050(7) .0163(7) -.0043(9)
O3 .0521(9) .1408(17) .0306(6) .0127(13) -.0005(7) -.0098(10)
O4 .0346(6) .0572(8) .0383(6) .0055(7) .0031(6) .0041(7)
N1 .0259(6) .0540(9) .0318(6) .0030(8) .0003(6) -.0023(7)
C1 .0237(7) .0500(10) .0324(8) .0030(8) -.0007(7) -.0015(8)
C2 .0298(8) .0415(9) .0447(9) .0009(9) .0059(9) .0026(8)
C3 .0379(9) .0607(11) .0348(8) .0027(11) .0056(8) -.0042(10)
C4 .0355(10) .0990(19) .0545(11) .0043(14) .0139(10) -.0019(14)
C5 .0280(8) .0454(9) .0410(9) .0000(8) -.0014(8) -.0044(9)
C6 .0584(13) .0513(12) .0657(13) -.0010(13) .0040(13) -.0148(11)
N2 .0355(7) .0432(8) .0370(7) .0012(8) .0007(7) .0004(7)

loop_
_atom_site_label
_atom_site_fract_x
_atom_site_fract_y
_atom_site_fract_z
_atom_site_U_iso_or_equiv
_atom_site_thermal_displace_type
_atom_site_calc_flag
_atom_site_occupancy
_atom_site_disorder_group
_atom_site_type_symbol
O1 .2585(2) .5753(2) .45780(10) .0584(5) Uani . 1 . O
O2 -.0464(2) .5101(2) .45700(10) .0539(5) Uani . 1 . O
O3 .3314(3) .2943(3) .23530(8) .0745(6) Uani . 1 . O
O4 .1444(2) .1655(2) .50359(8) .0434(4) Uani . 1 . O
N1 .3656(2) .3157(2) .36790(9) .0372(4) Uani . 1 . N
C1 .1630(3) .3341(3) .38410(10) .0353(5) Uani . 1 . C
C2 .1243(3) .4854(3) .43680(10) .0387(5) Uani . 1 . C
C3 .4334(3) .2950(3) .29470(10) .0445(6) Uani . 1 . C
C4 .6468(3) .2696(4) .28890(10) .0630(9) Uani . 1 . C
C5 .0798(3) .1783(3) .42320(10) .0381(5) Uani . 1 . C
C6 .1176(4) .0211(3) .3764(2) .0585(7) Uani . 1 . C
N2 .1234(2) .7942(2) .57657(9) .0386(4) Uani . 1 . N
H1 .26152 .10732 .50770 .0434 Uiso calc 1 . H
H2 .45235 .31871 .41137 .0372 Uiso calc 1 . H
H3 .09740 .35104 .33038 .0353 Uiso calc 1 . H
H4 .68855 .28083 .23085 .0630 Uiso calc 1 . H
H5 .71466 .35668 .32266 .0630 Uiso calc 1 . H
H6 .68083 .15425 .30931 .0630 Uiso calc 1 . H
H7 -.06461 .19126 .42318 .0381 Uiso calc 1 . H
H8 .06778 .03459 .31959 .0585 Uiso calc 1 . H
H9 .26048 -.00125 .37488 .0585 Uiso calc 1 . H
H10 .05005 -.07596 .40322 .0585 Uiso calc 1 . H
H11 .00658 .85163 .56961 .0386 Uiso calc 1 . H
H12 .13095 .70583 .53922 .0386 Uiso calc 1 . H
H13 .22654 .86835 .56822 .0386 Uiso calc 1 . H
H14 .12968 .75088 .62924 .0386 Uiso calc 1 . H

loop_
_atom_type_symbol
_atom_type_description
_atom_type_scat_dispersion_real
_atom_type_scat_dispersion_imag
_atom_type_scat_source
'O ' 'Oxygen      ' .0492 .0322 'Int. Tab. IV'
'N ' 'Nitrogen    ' .0311 .0180 'Int. Tab. IV'
'C ' 'Carbon      ' .0181 .0091 'Int. Tab. IV'
'H ' 'Hydrogen    ' .0000 .0000 'Int. Tab. IV'

loop_
_geom_angle_atom_site_label_1
_geom_angle_atom_site_label_2
_geom_angle_atom_site_label_3
_geom_angle
_geom_angle_publ_flag
C5 O4 H1 112.3 no
C1 N1 C3 122.4(2) yes
C1 N1 H2 118.8 no
C3 N1 H2 118.8 no
N1 C1 C2 111.2(2) yes
N1 C1 C5 111.6(2) yes
N1 C1 H3 106.9 no
C2 C1 C5 109.8(2) no
C2 C1 H3 108.8 no
C5 C1 H3 108.3 no
O1 C2 O2 123.6(2) yes
O1 C2 C1 119.7(2) yes
O2 C2 C1 116.7(2) yes
O3 C3 N1 122.8(2) yes
O3 C3 C4 121.7(2) yes
N1 C3 C4 115.6(2) yes
C3 C4 H4 109.5 no
C3 C4 H5 109.5 no
C3 C4 H6 109.5 no
H4 C4 H5 109.5 no
H4 C4 H6 109.5 no
H5 C4 H6 109.5 no
O4 C5 C1 110.0(2) yes
O4 C5 C6 111.9(2) yes
O4 C5 H7 108.9 no
C1 C5 C6 113.5(2) yes
C1 C5 H7 107.2 no
C6 C5 H7 105.1 no
C5 C6 H8 109.5 no
C5 C6 H9 109.5 no
C5 C6 H10 109.5 no
H8 C6 H9 109.5 no
H8 C6 H10 109.5 no
H9 C6 H10 109.5 no
H11 N2 H12 109.5 no
H11 N2 H13 109.5 no
H11 N2 H14 109.5 no
H12 N2 H13 109.5 no
H12 N2 H14 109.5 no
H13 N2 H14 109.5 no

loop_
_geom_bond_atom_site_label_1
_geom_bond_atom_site_label_2
_geom_bond_site_symmetry_2
_geom_bond_distance
_geom_bond_publ_flag
O1 C2 . 1.240(3) yes
O2 C2 . 1.262(2) yes
O3 C3 . 1.227(2) yes
O4 C5 . 1.425(2) yes
O4 H1 . .950 no
N1 C1 . 1.457(2) yes
N1 C3 . 1.326(2) yes
N1 H2 . .950 no
C1 C2 . 1.531(3) no
C1 C5 . 1.533(3) no
C1 H3 . 1.020 no
C3 C4 . 1.516(3) no
C4 H4 . 1.020 no
C4 H5 . 1.020 no
C4 H6 . 1.020 no
C5 C6 . 1.515(3) no
C5 H7 . 1.020 no
C6 H8 . 1.020 no
C6 H9 . 1.020 no
C6 H10 . 1.020 no
N2 H11 . .950 no
N2 H12 . .950 no
N2 H13 . .950 no
N2 H14 . .950 no

loop_
_geom_contact_atom_site_label_1
_geom_contact_atom_site_label_2
_geom_contact_distance
_geom_contact_publ_flag
O1 O4 3.488(2) no
O1 C3 3.754(3) no
O2 O4 3.183(2) no
O3 C5 3.730(3) no
O3 C6 3.564(3) no
C3 C6 3.418(3) no

loop_
_geom_hbond_atom_site_label_D
_geom_hbond_atom_site_label_H
_geom_hbond_atom_site_label_A
_geom_hbond_site_symmetry_A
_geom_hbond_distance_DH
_geom_hbond_distance_HA
_geom_hbond_distance_DA
_geom_hbond_angle_DHA
_geom_hbond_publ_flag
O4 H1 O2 3_556 .95 1.75 2.676(2) 164 yes
N1 H2 O4 3_556 .95 1.97 2.915(2) 176 yes
N2 H11 O1 3_466 .95 1.90 2.831(2) 167 yes
N2 H12 O1 1_555 .95 1.94 2.825(2) 154 yes
N2 H12 O2 1_555 .95 2.44 3.270(2) 146 yes
N2 H13 O2 3_566 .95 1.92 2.862(2) 171 yes
N2 H14 O3 2_565 .95 1.83 2.772(2) 168 yes
C1 H3 O3 1_555 1.02 2.33 2.778(2) 105 yes

loop_
_geom_torsion_atom_site_label_1
_geom_torsion_atom_site_label_2
_geom_torsion_atom_site_label_3
_geom_torsion_atom_site_label_4
_geom_torsion
_geom_torsion_publ_flag
H1 O4 C5 C1 -88.4(2) no
H1 O4 C5 C6 38.7(2) no
H1 O4 C5 H7 154.4(2) no
C3 N1 C1 C2 -129.8(2) yes
C3 N1 C1 C5 107.1(2) no
C3 N1 C1 H3 -11.2(3) no
H2 N1 C1 C2 50.2(2) no
H2 N1 C1 C5 -72.9(2) no
H2 N1 C1 H3 168.8(2) no
C1 N1 C3 O3 2.1(3) yes
C1 N1 C3 C4 -177.2(2) yes
H2 N1 C3 O3 -177.9(2) no
H2 N1 C3 C4 2.8(3) no
N1 C1 C2 O1 1.9(3) yes
N1 C1 C2 O2 -177.6(2) no
C5 C1 C2 O1 126.0(2) no
C5 C1 C2 O2 -53.5(2) no
H3 C1 C2 O1 -115.6(2) no
H3 C1 C2 O2 64.9(2) no
N1 C1 C5 O4 72.1(2) yes
N1 C1 C5 C6 -54.1(2) yes
N1 C1 C5 H7 -169.6(2) no
C2 C1 C5 O4 -51.7(2) no
C2 C1 C5 C6 -177.9(2) no
C2 C1 C5 H7 66.5(2) no
H3 C1 C5 O4 -170.4(2) no
H3 C1 C5 C6 63.3(2) no
H3 C1 C5 H7 -52.2(2) no
O3 C3 C4 H4 13.4(3) no
O3 C3 C4 H5 133.4(2) no
O3 C3 C4 H6 -106.6(3) no
N1 C3 C4 H4 -167.4(2) no
N1 C3 C4 H5 -47.4(3) no
N1 C3 C4 H6 72.6(3) no
O4 C5 C6 H8 179.2(2) no
O4 C5 C6 H9 -60.8(3) no
O4 C5 C6 H10 59.2(3) no
C1 C5 C6 H8 -55.6(3) no
C1 C5 C6 H9 64.4(3) no
C1 C5 C6 H10 -175.6(2) no
H7 C5 C6 H8 61.1(3) no
H7 C5 C6 H9 -178.9(2) no
H7 C5 C6 H10 -58.9(3) no

loop_
_cod_related_entry_id
_cod_related_entry_database
_cod_related_entry_code
1 ChemSpider 21182559
